data_7226694
loop_
_publ_author_name
'Niazi, Maryam'
'Shahsavari, Hamid R.'
'Golbon Haghighi, Mohsen'
'Halvagar, Mohammad Reza'
'Hatami, Samaneh'
'Notash, Behrouz'

_publ_section_title
;
 Carbon--Sulfur Bond Reductive Coupling from a Platinum(II) Thiolate
 Complex
;
_journal_name_full 'RSC Adv.'
_journal_paper_doi 10.1039/C6RA21756G
_journal_year 2016
_chemical_formula_moiety 'C63 H50 N3 P2 Pt2 S, F6 P, C H2 Cl2'
_chemical_formula_sum 'C64 H52 Cl2 F6 N3 P3 Pt2 S'
_chemical_formula_weight 1563.12
_chemical_name_systematic
; 
 ? 
;
_space_group_IT_number 14
_symmetry_cell_setting monoclinic
_symmetry_space_group_name_Hall '-P 2yn'
_symmetry_space_group_name_H-M 'P 1 21/n 1'
_atom_sites_solution_hydrogens geom
_atom_sites_solution_primary direct
_atom_sites_solution_secondary difmap
_audit_creation_method SHELXL-97
_audit_update_record
;
2016-07-26 deposited with the CCDC.
2016-09-30 downloaded from the CCDC.
;
_cell_angle_alpha 90.00
_cell_angle_beta 98.70(3)
_cell_angle_gamma 90.00
_cell_formula_units_Z 4
_cell_length_a 20.818(4)
_cell_length_b 10.720(2)
_cell_length_c 27.890(6)
_cell_measurement_reflns_used 10828
_cell_measurement_temperature 298(2)
_cell_measurement_theta_max 25.00
_cell_measurement_theta_min 2.14
_cell_volume 6153(2)
_computing_cell_refinement 'X-Area (Stoe & Cie GmbH, 2005)'
_computing_data_collection 'X-Area (Stoe & Cie GmbH, 2005)'
_computing_data_reduction 'X-Area (Stoe & Cie GmbH, 2005)'
_computing_molecular_graphics 'ORTEP-3 for Windows (Farrugia, 1997)'
_computing_publication_material 'WinGX (Farrugia, 1999)'
_computing_structure_refinement 'SHELXL-97 (Sheldrick, 2008)'
_computing_structure_solution 'SHELXS-97 (Sheldrick, 2008)'
_diffrn_ambient_temperature 298(2)
_diffrn_detector_area_resol_mean '0.15 mm'
_diffrn_measured_fraction_theta_full 0.998
_diffrn_measured_fraction_theta_max 0.998
_diffrn_measurement_device_type 'STOE IPDS 2T'
_diffrn_measurement_method 'rotation method'
_diffrn_radiation_monochromator graphite
_diffrn_radiation_source 'fine-focus sealed tube'
_diffrn_radiation_type MoK\a
_diffrn_radiation_wavelength 0.71073
_diffrn_reflns_av_R_equivalents 0.1554
_diffrn_reflns_av_sigmaI/netI 0.2118
_diffrn_reflns_limit_h_max 24
_diffrn_reflns_limit_h_min -24
_diffrn_reflns_limit_k_max 12
_diffrn_reflns_limit_k_min -12
_diffrn_reflns_limit_l_max 33
_diffrn_reflns_limit_l_min -33
_diffrn_reflns_number 32663
_diffrn_reflns_theta_full 25.00
_diffrn_reflns_theta_max 25.00
_diffrn_reflns_theta_min 2.14
_diffrn_standards_number 0
_exptl_absorpt_coefficient_mu 4.802
_exptl_absorpt_correction_T_max 0.7953
_exptl_absorpt_correction_T_min 0.2212
_exptl_absorpt_correction_type numerical
_exptl_absorpt_process_details 'shape of crystal determined optically'
_exptl_crystal_colour orange
_exptl_crystal_density_diffrn 1.688
_exptl_crystal_density_method 'not measured'
_exptl_crystal_description needle
_exptl_crystal_F_000 3048
_exptl_crystal_size_max 0.45
_exptl_crystal_size_mid 0.10
_exptl_crystal_size_min 0.05
_refine_diff_density_max 1.998
_refine_diff_density_min -0.750
_refine_diff_density_rms 0.156
_refine_ls_extinction_method none
_refine_ls_goodness_of_fit_ref 0.803
_refine_ls_hydrogen_treatment constr
_refine_ls_matrix_type full
_refine_ls_number_parameters 640
_refine_ls_number_reflns 10828
_refine_ls_number_restraints 0
_refine_ls_restrained_S_all 0.803
_refine_ls_R_factor_all 0.1467
_refine_ls_R_factor_gt 0.0609
_refine_ls_shift/su_max 0.001
_refine_ls_shift/su_mean 0.000
_refine_ls_structure_factor_coef Fsqd
_refine_ls_weighting_details 'calc w=1/[\s^2^(Fo^2^)+(0.0318P)^2^+0.0000P] where P=(Fo^2^+2Fc^2^)/3'
_refine_ls_weighting_scheme calc
_refine_ls_wR_factor_gt 0.1050
_refine_ls_wR_factor_ref 0.1221
_reflns_number_gt 5178
_reflns_number_total 10828
_reflns_threshold_expression >2sigma(I)
_cod_data_source_file c6ra21756g2.cif
_cod_data_source_block khd358b
_cod_original_sg_symbol_H-M 'P 21/n'
_cod_database_code 7226694

loop_
_symmetry_equiv_pos_as_xyz
'x, y, z'
'-x+1/2, y+1/2, -z+1/2'
'-x, -y, -z'
'x-1/2, -y-1/2, z-1/2'

loop_
_atom_site_label
_atom_site_type_symbol
_atom_site_fract_x
_atom_site_fract_y
_atom_site_fract_z
_atom_site_U_iso_or_equiv
_atom_site_adp_type
_atom_site_occupancy
_atom_site_symmetry_multiplicity
_atom_site_calc_flag
_atom_site_refinement_flags
Pt1 Pt 0.40100(3) 0.81853(5) 0.808188(17) 0.03780(15) Uani 1 1 d .
Pt2 Pt 0.60022(3) 0.54266(6) 0.745203(18) 0.04436(17) Uani 1 1 d .
S1 S 0.52666(17) 0.6833(4) 0.77747(12) 0.0516(9) Uani 1 1 d .
P1 P 0.44394(17) 0.9049(3) 0.87875(11) 0.0383(9) Uani 1 1 d .
P2 P 0.55740(18) 0.5905(4) 0.66942(12) 0.0465(10) Uani 1 1 d .
P3 P 0.2578(2) 0.5424(5) 0.96039(14) 0.0588(11) Uani 1 1 d .
Cl1 Cl 0.6158(10) 0.298(2) 0.5175(8) 0.429(12) Uani 1 1 d .
Cl2 Cl 0.5613(8) 0.0854(18) 0.5509(6) 0.372(9) Uani 1 1 d .
F1 F 0.3111(10) 0.605(2) 0.9897(8) 0.266(11) Uani 1 1 d .
F2 F 0.2049(8) 0.483(2) 0.9289(6) 0.222(9) Uani 1 1 d .
F3 F 0.2656(9) 0.4468(17) 0.9976(5) 0.208(8) Uani 1 1 d .
F4 F 0.2529(10) 0.6381(15) 0.9195(5) 0.193(7) Uani 1 1 d .
F5 F 0.3027(9) 0.474(2) 0.9339(6) 0.245(11) Uani 1 1 d .
F6 F 0.2146(11) 0.616(2) 0.9827(5) 0.299(15) Uani 1 1 d .
N1 N 0.3514(5) 0.7479(13) 0.7440(4) 0.051(3) Uani 1 1 d .
N2 N 0.6603(6) 0.5190(14) 0.8107(5) 0.073(2) Uani 1 1 d .
N3 N 0.4351(5) 0.6385(10) 0.8304(3) 0.042(3) Uani 1 1 d .
C1 C 0.3495(9) 0.6281(17) 0.7287(5) 0.077(6) Uani 1 1 d .
H1 H 0.3743 0.5705 0.7485 0.092 Uiso 1 1 calc R
C2 C 0.3147(9) 0.5846(18) 0.6872(6) 0.083(6) Uani 1 1 d .
H2 H 0.3147 0.5007 0.6788 0.100 Uiso 1 1 calc R
C3 C 0.2793(9) 0.672(2) 0.6582(6) 0.088(6) Uani 1 1 d .
H3 H 0.2542 0.6473 0.6293 0.106 Uiso 1 1 calc R
C4 C 0.2804(7) 0.7983(16) 0.6715(5) 0.066(5) Uani 1 1 d .
H4 H 0.2570 0.8574 0.6516 0.080 Uiso 1 1 calc R
C5 C 0.3184(7) 0.8340(16) 0.7162(5) 0.052(4) Uani 1 1 d .
C6 C 0.3229(7) 0.9589(17) 0.7332(4) 0.053(4) Uani 1 1 d .
C7 C 0.2948(8) 1.0648(18) 0.7080(5) 0.074(5) Uani 1 1 d .
H7 H 0.2697 1.0526 0.6778 0.089 Uiso 1 1 calc R
C8 C 0.3023(7) 1.1850(18) 0.7256(5) 0.062(4) Uani 1 1 d .
H8 H 0.2830 1.2523 0.7079 0.074 Uiso 1 1 calc R
C9 C 0.3385(7) 1.2013(14) 0.7691(5) 0.057(4) Uani 1 1 d .
H9 H 0.3444 1.2815 0.7817 0.069 Uiso 1 1 calc R
C10 C 0.3676(6) 1.1004(14) 0.7962(5) 0.049(4) Uani 1 1 d .
H10 H 0.3913 1.1163 0.8267 0.059 Uiso 1 1 calc R
C11 C 0.3627(6) 0.9758(14) 0.7794(4) 0.045(4) Uani 1 1 d .
C12 C 0.3838(6) 0.9790(13) 0.9093(4) 0.042(3) Uani 1 1 d .
C13 C 0.3906(7) 1.0873(13) 0.9362(5) 0.050(4) Uani 1 1 d .
H13 H 0.4292 1.1318 0.9378 0.060 Uiso 1 1 calc R
C14 C 0.3431(9) 1.1328(17) 0.9610(6) 0.082(6) Uani 1 1 d .
H14 H 0.3481 1.2102 0.9762 0.099 Uiso 1 1 calc R
C15 C 0.2886(8) 1.0632(18) 0.9631(5) 0.067(5) Uani 1 1 d .
H15 H 0.2586 1.0876 0.9828 0.081 Uiso 1 1 calc R
C16 C 0.2792(7) 0.9579(17) 0.9361(6) 0.068(4) Uani 1 1 d .
H16 H 0.2402 0.9149 0.9347 0.082 Uiso 1 1 calc R
C17 C 0.3251(7) 0.9137(14) 0.9109(5) 0.055(4) Uani 1 1 d .
H17 H 0.3179 0.8386 0.8943 0.065 Uiso 1 1 calc R
C18 C 0.5111(6) 1.0162(11) 0.8759(4) 0.035(3) Uani 1 1 d .
C19 C 0.5479(6) 1.0615(14) 0.9184(5) 0.059(4) Uani 1 1 d .
H19 H 0.5378 1.0390 0.9486 0.071 Uiso 1 1 calc R
C20 C 0.5980(7) 1.1379(15) 0.9147(5) 0.057(4) Uani 1 1 d .
H20 H 0.6228 1.1684 0.9428 0.068 Uiso 1 1 calc R
C21 C 0.6133(7) 1.1719(15) 0.8709(6) 0.066(4) Uani 1 1 d .
H21 H 0.6474 1.2272 0.8695 0.079 Uiso 1 1 calc R
C22 C 0.5795(7) 1.1263(15) 0.8290(6) 0.065(5) Uani 1 1 d .
H22 H 0.5908 1.1479 0.7991 0.078 Uiso 1 1 calc R
C23 C 0.5283(7) 1.0474(14) 0.8322(5) 0.055(4) Uani 1 1 d .
H23 H 0.5049 1.0146 0.8040 0.066 Uiso 1 1 calc R
C24 C 0.4813(6) 0.7940(12) 0.9242(5) 0.043(4) Uani 1 1 d .
C25 C 0.4562(7) 0.7637(13) 0.9670(4) 0.048(4) Uani 1 1 d .
H25 H 0.4179 0.8002 0.9737 0.058 Uiso 1 1 calc R
C26 C 0.4892(8) 0.6798(17) 0.9984(4) 0.066(5) Uani 1 1 d .
H26 H 0.4724 0.6581 1.0263 0.079 Uiso 1 1 calc R
C27 C 0.5477(8) 0.6252(14) 0.9897(5) 0.059(4) Uani 1 1 d .
H27 H 0.5695 0.5693 1.0120 0.071 Uiso 1 1 calc R
C28 C 0.5718(7) 0.6536(13) 0.9497(5) 0.053(4) Uani 1 1 d .
H28 H 0.6100 0.6160 0.9437 0.064 Uiso 1 1 calc R
C29 C 0.5407(7) 0.7380(13) 0.9170(4) 0.048(4) Uani 1 1 d .
H29 H 0.5591 0.7588 0.8896 0.058 Uiso 1 1 calc R
C30 C 0.4007(6) 0.5689(12) 0.8585(4) 0.043(3) Uani 1 1 d .
H30 H 0.3653 0.6052 0.8698 0.051 Uiso 1 1 calc R
C31 C 0.4157(6) 0.4499(15) 0.8707(5) 0.052(4) Uani 1 1 d .
H31 H 0.3918 0.4052 0.8905 0.062 Uiso 1 1 calc R
C32 C 0.4675(8) 0.3961(13) 0.8531(5) 0.058(4) Uani 1 1 d .
H32 H 0.4780 0.3132 0.8604 0.069 Uiso 1 1 calc R
C33 C 0.5036(6) 0.4627(13) 0.8250(5) 0.046(3) Uani 1 1 d .
H33 H 0.5390 0.4260 0.8139 0.056 Uiso 1 1 calc R
C34 C 0.4872(6) 0.5838(13) 0.8135(4) 0.043(3) Uani 1 1 d .
C35 C 0.6694(8) 0.5970(18) 0.8460(5) 0.073(2) Uani 1 1 d .
H35 H 0.6419 0.6658 0.8437 0.088 Uiso 1 1 calc R
C36 C 0.7164(7) 0.5900(17) 0.8880(5) 0.073(2) Uani 1 1 d .
H36 H 0.7204 0.6498 0.9124 0.088 Uiso 1 1 calc R
C37 C 0.7553(8) 0.4875(17) 0.8895(6) 0.073(2) Uani 1 1 d .
H37 H 0.7859 0.4737 0.9169 0.088 Uiso 1 1 calc R
C38 C 0.7510(8) 0.4068(17) 0.8531(5) 0.073(2) Uani 1 1 d .
H38 H 0.7801 0.3406 0.8542 0.088 Uiso 1 1 calc R
C39 C 0.7018(8) 0.4220(18) 0.8124(6) 0.073(2) Uani 1 1 d .
C40 C 0.6916(8) 0.3405(16) 0.7692(6) 0.073(2) Uani 1 1 d .
C41 C 0.7221(8) 0.2190(16) 0.7686(6) 0.073(2) Uani 1 1 d .
H41 H 0.7537 0.1929 0.7938 0.087 Uiso 1 1 calc R
C42 C 0.7027(7) 0.1464(16) 0.7305(6) 0.073(2) Uani 1 1 d .
H42 H 0.7182 0.0650 0.7312 0.087 Uiso 1 1 calc R
C43 C 0.6625(7) 0.1830(17) 0.6916(6) 0.073(2) Uani 1 1 d .
H43 H 0.6536 0.1309 0.6648 0.087 Uiso 1 1 calc R
C44 C 0.6324(7) 0.3060(16) 0.6914(6) 0.073(2) Uani 1 1 d .
H44 H 0.6042 0.3318 0.6641 0.087 Uiso 1 1 calc R
C45 C 0.6451(8) 0.3850(16) 0.7310(6) 0.073(2) Uani 1 1 d .
C46 C 0.5166(10) 0.7435(18) 0.6648(7) 0.089(2) Uani 1 1 d .
C47 C 0.4544(9) 0.7604(18) 0.6391(6) 0.089(2) Uani 1 1 d .
H47 H 0.4302 0.6938 0.6246 0.107 Uiso 1 1 calc R
C48 C 0.4286(9) 0.8895(18) 0.6362(7) 0.089(2) Uani 1 1 d .
H48 H 0.3879 0.9082 0.6189 0.107 Uiso 1 1 calc R
C49 C 0.4673(9) 0.9795(19) 0.6599(6) 0.089(2) Uani 1 1 d .
H49 H 0.4510 1.0604 0.6589 0.107 Uiso 1 1 calc R
C50 C 0.5260(9) 0.9613(19) 0.6844(6) 0.089(2) Uani 1 1 d .
H50 H 0.5483 1.0273 0.7009 0.107 Uiso 1 1 calc R
C51 C 0.5551(9) 0.8427(17) 0.6855(6) 0.089(2) Uani 1 1 d .
H51 H 0.5981 0.8306 0.6994 0.107 Uiso 1 1 calc R
C52 C 0.6154(6) 0.6124(14) 0.6274(5) 0.048(4) Uani 1 1 d .
C53 C 0.6023(7) 0.6952(16) 0.5880(5) 0.062(4) Uani 1 1 d .
H53 H 0.5642 0.7419 0.5841 0.075 Uiso 1 1 calc R
C54 C 0.6448(9) 0.7081(19) 0.5550(5) 0.080(6) Uani 1 1 d .
H54 H 0.6353 0.7615 0.5287 0.097 Uiso 1 1 calc R
C55 C 0.7023(10) 0.640(2) 0.5618(6) 0.087(7) Uani 1 1 d .
H55 H 0.7309 0.6489 0.5394 0.105 Uiso 1 1 calc R
C56 C 0.7186(9) 0.5608(19) 0.6000(7) 0.088(6) Uani 1 1 d .
H56 H 0.7576 0.5171 0.6042 0.105 Uiso 1 1 calc R
C57 C 0.6738(8) 0.5477(16) 0.6331(5) 0.063(4) Uani 1 1 d .
H57 H 0.6838 0.4943 0.6595 0.075 Uiso 1 1 calc R
C58 C 0.4978(7) 0.4809(14) 0.6401(5) 0.054(4) Uani 1 1 d .
C59 C 0.4618(8) 0.4125(16) 0.6701(6) 0.076(5) Uani 1 1 d .
H59 H 0.4684 0.4222 0.7037 0.091 Uiso 1 1 calc R
C60 C 0.4156(8) 0.3293(17) 0.6467(8) 0.085(6) Uani 1 1 d .
H60 H 0.3920 0.2814 0.6658 0.102 Uiso 1 1 calc R
C61 C 0.4037(9) 0.315(2) 0.6008(10) 0.108(8) Uani 1 1 d .
H61 H 0.3697 0.2638 0.5872 0.130 Uiso 1 1 calc R
C62 C 0.4405(12) 0.374(3) 0.5718(9) 0.145(11) Uani 1 1 d .
H62 H 0.4378 0.3523 0.5393 0.174 Uiso 1 1 calc R
C63 C 0.4825(9) 0.468(2) 0.5919(6) 0.103(7) Uani 1 1 d .
H63 H 0.5003 0.5225 0.5715 0.123 Uiso 1 1 calc R
C64 C 0.578(3) 0.143(5) 0.5004(12) 0.40(4) Uani 1 1 d .
H64A H 0.5386 0.1527 0.4771 0.474 Uiso 1 1 calc R
H64B H 0.6078 0.0894 0.4865 0.474 Uiso 1 1 calc R

loop_
_atom_site_aniso_label
_atom_site_aniso_U_11
_atom_site_aniso_U_22
_atom_site_aniso_U_33
_atom_site_aniso_U_23
_atom_site_aniso_U_13
_atom_site_aniso_U_12
Pt1 0.0397(3) 0.0375(3) 0.0367(3) -0.0022(3) 0.0072(2) 0.0027(3)
Pt2 0.0390(3) 0.0528(4) 0.0434(3) 0.0009(3) 0.0133(2) 0.0057(3)
S1 0.053(2) 0.047(2) 0.060(2) 0.004(2) 0.0258(17) 0.008(2)
P1 0.041(2) 0.038(2) 0.0388(18) -0.0052(16) 0.0133(16) -0.0016(18)
P2 0.048(2) 0.049(3) 0.045(2) -0.0050(18) 0.0128(18) -0.0060(19)
P3 0.056(3) 0.072(3) 0.049(2) -0.001(3) 0.010(2) 0.011(3)
Cl1 0.42(2) 0.34(2) 0.59(3) -0.01(2) 0.29(2) 0.06(2)
Cl2 0.35(2) 0.45(2) 0.328(17) 0.058(17) 0.096(15) 0.081(19)
F1 0.208(19) 0.29(2) 0.26(2) -0.036(19) -0.089(17) -0.095(19)
F2 0.184(16) 0.30(2) 0.183(14) -0.085(15) 0.035(12) -0.140(17)
F3 0.29(2) 0.213(17) 0.122(10) 0.100(12) 0.030(12) -0.024(17)
F4 0.28(2) 0.148(15) 0.161(12) 0.051(11) 0.073(13) 0.045(15)
F5 0.22(2) 0.37(3) 0.164(13) 0.026(16) 0.093(13) 0.16(2)
F6 0.31(3) 0.44(3) 0.144(12) -0.064(16) 0.027(14) 0.28(3)
N1 0.036(7) 0.057(9) 0.067(7) 0.007(7) 0.029(6) 0.014(7)
N2 0.060(5) 0.097(7) 0.069(4) 0.016(4) 0.029(4) 0.000(4)
N3 0.027(6) 0.059(9) 0.043(6) -0.005(5) 0.017(5) 0.005(6)
C1 0.116(16) 0.059(12) 0.052(9) -0.027(8) -0.002(10) 0.025(11)
C2 0.098(15) 0.063(14) 0.088(12) -0.036(11) 0.008(11) 0.001(11)
C3 0.089(14) 0.095(17) 0.077(12) -0.031(12) 0.002(10) -0.025(13)
C4 0.071(11) 0.063(12) 0.058(9) 0.022(9) -0.015(8) -0.013(10)
C5 0.044(9) 0.057(11) 0.056(9) -0.002(9) 0.009(7) 0.006(9)
C6 0.055(9) 0.074(12) 0.032(7) 0.016(8) 0.014(6) 0.010(9)
C7 0.091(13) 0.084(15) 0.043(8) 0.017(10) -0.004(8) 0.019(12)
C8 0.036(8) 0.079(13) 0.071(10) 0.033(11) 0.011(8) 0.023(10)
C9 0.047(9) 0.042(11) 0.086(11) 0.007(9) 0.019(8) 0.004(8)
C10 0.040(8) 0.056(11) 0.047(8) 0.011(8) -0.004(7) -0.009(8)
C11 0.049(8) 0.055(10) 0.031(6) 0.007(7) 0.005(6) -0.017(8)
C12 0.049(9) 0.039(9) 0.038(7) 0.001(7) 0.011(6) -0.008(7)
C13 0.054(9) 0.036(9) 0.058(8) -0.016(7) 0.004(7) -0.008(7)
C14 0.062(12) 0.086(15) 0.095(13) -0.042(11) -0.001(11) 0.018(11)
C15 0.067(12) 0.088(15) 0.056(9) -0.013(10) 0.040(8) 0.020(11)
C16 0.049(10) 0.068(13) 0.093(11) 0.011(11) 0.030(9) 0.016(10)
C17 0.051(10) 0.036(10) 0.079(10) -0.006(8) 0.018(8) 0.004(8)
C18 0.045(8) 0.025(8) 0.037(7) 0.009(6) 0.015(6) -0.002(6)
C19 0.033(8) 0.080(13) 0.060(9) -0.010(9) -0.006(7) -0.022(9)
C20 0.035(9) 0.085(14) 0.053(9) -0.021(8) 0.015(7) -0.002(8)
C21 0.032(8) 0.059(11) 0.109(13) 0.012(11) 0.018(9) -0.013(8)
C22 0.035(9) 0.079(13) 0.085(11) 0.024(10) 0.026(8) -0.012(9)
C23 0.055(9) 0.054(10) 0.054(8) -0.003(8) 0.000(7) 0.012(9)
C24 0.045(9) 0.032(9) 0.053(8) -0.010(7) 0.007(7) 0.002(7)
C25 0.054(9) 0.050(10) 0.042(7) 0.005(7) 0.009(7) 0.024(8)
C26 0.092(13) 0.066(11) 0.040(7) 0.020(8) 0.014(8) -0.019(11)
C27 0.065(11) 0.049(11) 0.059(10) 0.023(8) -0.004(9) 0.010(9)
C28 0.051(9) 0.045(11) 0.066(9) 0.002(8) 0.020(8) 0.010(8)
C29 0.054(10) 0.060(10) 0.029(7) -0.006(7) 0.003(7) -0.010(8)
C30 0.035(8) 0.034(10) 0.060(8) -0.001(7) 0.013(7) -0.001(7)
C31 0.043(9) 0.057(11) 0.058(8) 0.007(8) 0.019(7) -0.006(9)
C32 0.084(12) 0.019(8) 0.070(10) 0.003(8) 0.008(9) -0.002(9)
C33 0.040(8) 0.031(9) 0.073(9) 0.006(8) 0.026(7) 0.017(7)
C34 0.048(9) 0.035(9) 0.047(8) -0.001(6) 0.011(7) 0.002(7)
C35 0.060(5) 0.097(7) 0.069(4) 0.016(4) 0.029(4) 0.000(4)
C36 0.060(5) 0.097(7) 0.069(4) 0.016(4) 0.029(4) 0.000(4)
C37 0.060(5) 0.097(7) 0.069(4) 0.016(4) 0.029(4) 0.000(4)
C38 0.060(5) 0.097(7) 0.069(4) 0.016(4) 0.029(4) 0.000(4)
C39 0.060(5) 0.097(7) 0.069(4) 0.016(4) 0.029(4) 0.000(4)
C40 0.059(5) 0.069(6) 0.097(5) 0.006(4) 0.034(4) 0.011(4)
C41 0.059(5) 0.069(6) 0.097(5) 0.006(4) 0.034(4) 0.011(4)
C42 0.059(5) 0.069(6) 0.097(5) 0.006(4) 0.034(4) 0.011(4)
C43 0.059(5) 0.069(6) 0.097(5) 0.006(4) 0.034(4) 0.011(4)
C44 0.059(5) 0.069(6) 0.097(5) 0.006(4) 0.034(4) 0.011(4)
C45 0.059(5) 0.069(6) 0.097(5) 0.006(4) 0.034(4) 0.011(4)
C46 0.085(6) 0.073(6) 0.117(6) 0.020(5) 0.042(5) 0.002(5)
C47 0.085(6) 0.073(6) 0.117(6) 0.020(5) 0.042(5) 0.002(5)
C48 0.085(6) 0.073(6) 0.117(6) 0.020(5) 0.042(5) 0.002(5)
C49 0.085(6) 0.073(6) 0.117(6) 0.020(5) 0.042(5) 0.002(5)
C50 0.085(6) 0.073(6) 0.117(6) 0.020(5) 0.042(5) 0.002(5)
C51 0.085(6) 0.073(6) 0.117(6) 0.020(5) 0.042(5) 0.002(5)
C52 0.028(8) 0.052(10) 0.067(9) -0.022(8) 0.015(7) -0.019(7)
C53 0.061(10) 0.079(13) 0.045(8) 0.003(9) 0.008(7) -0.002(10)
C54 0.079(13) 0.123(19) 0.047(9) 0.003(10) 0.034(9) -0.039(13)
C55 0.082(15) 0.12(2) 0.068(12) -0.033(12) 0.028(11) -0.061(14)
C56 0.069(12) 0.102(17) 0.098(13) -0.009(13) 0.034(11) -0.024(12)
C57 0.064(11) 0.073(12) 0.054(8) -0.018(9) 0.019(8) -0.032(10)
C58 0.052(9) 0.055(11) 0.054(9) -0.001(8) 0.011(8) 0.019(8)
C59 0.076(13) 0.066(13) 0.096(12) -0.010(10) 0.047(11) 0.004(11)
C60 0.057(12) 0.065(13) 0.144(17) -0.037(14) 0.056(12) -0.026(11)
C61 0.039(11) 0.12(2) 0.16(2) -0.037(19) 0.007(13) -0.035(12)
C62 0.107(19) 0.20(3) 0.116(18) -0.041(18) -0.023(16) -0.06(2)
C63 0.106(16) 0.119(18) 0.074(12) 0.021(12) -0.017(11) -0.043(14)
C64 0.76(13) 0.30(6) 0.14(3) 0.12(4) 0.09(5) 0.13(7)

loop_
_atom_type_symbol
_atom_type_description
_atom_type_scat_dispersion_real
_atom_type_scat_dispersion_imag
_atom_type_scat_source
C C 0.0033 0.0016 'International Tables Vol C Tables 4.2.6.8 and 6.1.1.4'
H H 0.0000 0.0000 'International Tables Vol C Tables 4.2.6.8 and 6.1.1.4'
N N 0.0061 0.0033 'International Tables Vol C Tables 4.2.6.8 and 6.1.1.4'
F F 0.0171 0.0103 'International Tables Vol C Tables 4.2.6.8 and 6.1.1.4'
P P 0.1023 0.0942 'International Tables Vol C Tables 4.2.6.8 and 6.1.1.4'
S S 0.1246 0.1234 'International Tables Vol C Tables 4.2.6.8 and 6.1.1.4'
Pt Pt -1.7033 8.3905 'International Tables Vol C Tables 4.2.6.8 and 6.1.1.4'
Cl Cl 0.1484 0.1585 'International Tables Vol C Tables 4.2.6.8 and 6.1.1.4'

loop_
_geom_angle_atom_site_label_1
_geom_angle_atom_site_label_2
_geom_angle_atom_site_label_3
_geom_angle
C11 Pt1 N1 81.0(5)
C11 Pt1 N3 172.2(4)
N1 Pt1 N3 91.2(4)
C11 Pt1 P1 95.0(4)
N1 Pt1 P1 173.5(3)
N3 Pt1 P1 92.8(3)
C45 Pt2 N2 80.4(6)
C45 Pt2 P2 97.9(5)
N2 Pt2 P2 165.7(4)
C45 Pt2 S1 160.4(5)
N2 Pt2 S1 94.6(4)
P2 Pt2 S1 91.41(13)
C34 S1 Pt2 102.2(5)
C12 P1 C24 102.4(6)
C12 P1 C18 108.6(6)
C24 P1 C18 101.8(6)
C12 P1 Pt1 112.6(4)
C24 P1 Pt1 114.4(4)
C18 P1 Pt1 115.7(4)
C58 P2 C52 105.6(6)
C58 P2 C46 105.5(8)
C52 P2 C46 100.6(8)
C58 P2 Pt2 115.3(5)
C52 P2 Pt2 115.6(5)
C46 P2 Pt2 112.7(6)
F6 P3 F1 88.9(14)
F6 P3 F2 92.0(13)
F1 P3 F2 177.1(13)
F6 P3 F3 95.0(11)
F1 P3 F3 85.9(11)
F2 P3 F3 96.8(12)
F6 P3 F5 175.3(12)
F1 P3 F5 91.2(13)
F2 P3 F5 87.6(11)
F3 P3 F5 89.7(11)
F6 P3 F4 88.9(11)
F1 P3 F4 94.0(12)
F2 P3 F4 83.3(10)
F3 P3 F4 176.0(11)
F5 P3 F4 86.3(10)
C5 N1 C1 119.2(14)
C5 N1 Pt1 113.4(11)
C1 N1 Pt1 127.4(10)
C35 N2 C39 117.0(15)
C35 N2 Pt2 126.7(13)
C39 N2 Pt2 115.2(12)
C30 N3 C34 118.3(11)
C30 N3 Pt1 119.1(8)
C34 N3 Pt1 122.3(9)
C2 C1 N1 125.7(16)
C2 C1 H1 117.1
N1 C1 H1 117.1
C1 C2 C3 116.0(17)
C1 C2 H2 122.0
C3 C2 H2 122.0
C2 C3 C4 121.0(15)
C2 C3 H3 119.5
C4 C3 H3 119.5
C3 C4 C5 118.5(14)
C3 C4 H4 120.8
C5 C4 H4 120.8
N1 C5 C6 117.3(13)
N1 C5 C4 119.6(15)
C6 C5 C4 123.1(14)
C7 C6 C5 126.1(13)
C7 C6 C11 119.0(16)
C5 C6 C11 114.8(13)
C8 C7 C6 123.8(14)
C8 C7 H7 118.1
C6 C7 H7 118.1
C9 C8 C7 117.5(15)
C9 C8 H8 121.3
C7 C8 H8 121.3
C8 C9 C10 121.7(15)
C8 C9 H9 119.1
C10 C9 H9 119.1
C9 C10 C11 123.0(12)
C9 C10 H10 118.5
C11 C10 H10 118.5
C10 C11 C6 114.9(13)
C10 C11 Pt1 131.7(9)
C6 C11 Pt1 113.5(11)
C13 C12 C17 114.6(13)
C13 C12 P1 127.4(11)
C17 C12 P1 117.5(10)
C14 C13 C12 123.3(15)
C14 C13 H13 118.3
C12 C13 H13 118.3
C15 C14 C13 119.4(16)
C15 C14 H14 120.3
C13 C14 H14 120.3
C16 C15 C14 118.8(15)
C16 C15 H15 120.6
C14 C15 H15 120.6
C17 C16 C15 121.7(16)
C17 C16 H16 119.2
C15 C16 H16 119.2
C16 C17 C12 121.7(15)
C16 C17 H17 119.2
C12 C17 H17 119.2
C23 C18 C19 119.3(13)
C23 C18 P1 120.0(10)
C19 C18 P1 120.5(10)
C20 C19 C18 118.7(14)
C20 C19 H19 120.7
C18 C19 H19 120.7
C19 C20 C21 121.5(14)
C19 C20 H20 119.3
C21 C20 H20 119.3
C22 C21 C20 121.0(14)
C22 C21 H21 119.5
C20 C21 H21 119.5
C21 C22 C23 118.1(14)
C21 C22 H22 121.0
C23 C22 H22 121.0
C18 C23 C22 121.4(13)
C18 C23 H23 119.3
C22 C23 H23 119.3
C25 C24 C29 117.8(12)
C25 C24 P1 124.2(10)
C29 C24 P1 117.9(10)
C26 C25 C24 118.5(13)
C26 C25 H25 120.7
C24 C25 H25 120.7
C25 C26 C27 122.0(13)
C25 C26 H26 119.0
C27 C26 H26 119.0
C28 C27 C26 119.7(13)
C28 C27 H27 120.1
C26 C27 H27 120.1
C27 C28 C29 120.7(14)
C27 C28 H28 119.6
C29 C28 H28 119.6
C28 C29 C24 121.2(13)
C28 C29 H29 119.4
C24 C29 H29 119.4
C31 C30 N3 122.9(13)
C31 C30 H30 118.5
N3 C30 H30 118.5
C30 C31 C32 118.1(14)
C30 C31 H31 120.9
C32 C31 H31 120.9
C33 C32 C31 120.9(13)
C33 C32 H32 119.5
C31 C32 H32 119.5
C32 C33 C34 119.4(13)
C32 C33 H33 120.3
C34 C33 H33 120.3
C33 C34 N3 120.3(13)
C33 C34 S1 126.2(11)
N3 C34 S1 113.6(10)
N2 C35 C36 127.4(18)
N2 C35 H35 116.3
C36 C35 H35 116.3
C37 C36 C35 113.8(17)
C37 C36 H36 123.1
C35 C36 H36 123.1
C38 C37 C36 122.1(17)
C38 C37 H37 118.9
C36 C37 H37 118.9
C37 C38 C39 119.6(18)
C37 C38 H38 120.2
C39 C38 H38 120.2
N2 C39 C38 119.9(16)
N2 C39 C40 114.5(15)
C38 C39 C40 125.5(17)
C45 C40 C41 123.1(16)
C45 C40 C39 114.4(15)
C41 C40 C39 122.1(15)
C42 C41 C40 117.0(16)
C42 C41 H41 121.5
C40 C41 H41 121.5
C43 C42 C41 124.0(18)
C43 C42 H42 118.0
C41 C42 H42 118.0
C42 C43 C44 119.3(17)
C42 C43 H43 120.4
C44 C43 H43 120.4
C45 C44 C43 121.2(16)
C45 C44 H44 119.4
C43 C44 H44 119.4
C44 C45 C40 115.0(16)
C44 C45 Pt2 129.5(13)
C40 C45 Pt2 115.1(12)
C47 C46 C51 122.8(19)
C47 C46 P2 122.3(16)
C51 C46 P2 114.7(15)
C46 C47 C48 116.8(19)
C46 C47 H47 121.6
C48 C47 H47 121.6
C49 C48 C47 116.9(19)
C49 C48 H48 121.6
C47 C48 H48 121.6
C50 C49 C48 125(2)
C50 C49 H49 117.3
C48 C49 H49 117.3
C49 C50 C51 120(2)
C49 C50 H50 119.8
C51 C50 H50 119.8
C46 C51 C50 117.4(19)
C46 C51 H51 121.3
C50 C51 H51 121.3
C57 C52 C53 117.9(14)
C57 C52 P2 121.1(12)
C53 C52 P2 121.0(11)
C54 C53 C52 121.1(16)
C54 C53 H53 119.5
C52 C53 H53 119.5
C53 C54 C55 119.0(17)
C53 C54 H54 120.5
C55 C54 H54 120.5
C56 C55 C54 122.7(18)
C56 C55 H55 118.7
C54 C55 H55 118.7
C55 C56 C57 117.4(19)
C55 C56 H56 121.3
C57 C56 H56 121.3
C52 C57 C56 121.9(16)
C52 C57 H57 119.1
C56 C57 H57 119.1
C63 C58 C59 118.3(16)
C63 C58 P2 124.2(14)
C59 C58 P2 117.3(11)
C60 C59 C58 116.3(16)
C60 C59 H59 121.8
C58 C59 H59 121.8
C61 C60 C59 124(2)
C61 C60 H60 118.0
C59 C60 H60 118.0
C60 C61 C62 120(2)
C60 C61 H61 119.9
C62 C61 H61 119.9
C61 C62 C63 118(2)
C61 C62 H62 120.8
C63 C62 H62 120.8
C58 C63 C62 121(2)
C58 C63 H63 119.5
C62 C63 H63 119.5
Cl2 C64 Cl1 105(3)
Cl2 C64 H64A 110.8
Cl1 C64 H64A 110.8
Cl2 C64 H64B 110.8
Cl1 C64 H64B 110.8
H64A C64 H64B 108.9

loop_
_geom_bond_atom_site_label_1
_geom_bond_atom_site_label_2
_geom_bond_distance
Pt1 C11 1.982(14)
Pt1 N1 2.070(12)
Pt1 N3 2.117(11)
Pt1 P1 2.235(3)
Pt2 C45 2.000(17)
Pt2 N2 2.066(12)
Pt2 P2 2.226(3)
Pt2 S1 2.418(4)
S1 C34 1.753(14)
P1 C12 1.802(14)
P1 C24 1.824(13)
P1 C18 1.850(13)
P2 C58 1.811(16)
P2 C52 1.820(14)
P2 C46 1.843(19)
P3 F6 1.407(14)
P3 F1 1.439(15)
P3 F2 1.447(13)
P3 F3 1.451(13)
P3 F5 1.474(16)
P3 F4 1.525(14)
Cl1 C64 1.87(5)
Cl2 C64 1.62(4)
N1 C5 1.329(16)
N1 C1 1.352(18)
N2 C35 1.285(19)
N2 C39 1.35(2)
N3 C30 1.361(15)
N3 C34 1.377(15)
C1 C2 1.352(19)
C1 H1 0.9300
C2 C3 1.38(2)
C2 H2 0.9300
C3 C4 1.40(2)
C3 H3 0.9300
C4 C5 1.424(18)
C4 H4 0.9300
C5 C6 1.42(2)
C6 C7 1.41(2)
C6 C11 1.435(16)
C7 C8 1.38(2)
C7 H7 0.9300
C8 C9 1.340(18)
C8 H8 0.9300
C9 C10 1.404(18)
C9 H9 0.9300
C10 C11 1.414(18)
C10 H10 0.9300
C12 C13 1.379(17)
C12 C17 1.414(18)
C13 C14 1.38(2)
C13 H13 0.9300
C14 C15 1.37(2)
C14 H14 0.9300
C15 C16 1.36(2)
C15 H15 0.9300
C16 C17 1.354(19)
C16 H16 0.9300
C17 H17 0.9300
C18 C23 1.361(17)
C18 C19 1.396(15)
C19 C20 1.343(19)
C19 H19 0.9300
C20 C21 1.359(19)
C20 H20 0.9300
C21 C22 1.359(19)
C21 H21 0.9300
C22 C23 1.375(19)
C22 H22 0.9300
C23 H23 0.9300
C24 C25 1.414(18)
C24 C29 1.415(18)
C25 C26 1.366(18)
C25 H25 0.9300
C26 C27 1.41(2)
C26 H26 0.9300
C27 C28 1.327(19)
C27 H27 0.9300
C28 C29 1.375(17)
C28 H28 0.9300
C29 H29 0.9300
C30 C31 1.344(18)
C30 H30 0.9300
C31 C32 1.378(19)
C31 H31 0.9300
C32 C33 1.366(19)
C32 H32 0.9300
C33 C34 1.369(17)
C33 H33 0.9300
C35 C36 1.407(19)
C35 H35 0.9300
C36 C37 1.36(2)
C36 H36 0.9300
C37 C38 1.33(2)
C37 H37 0.9300
C38 C39 1.42(2)
C38 H38 0.9300
C39 C40 1.48(2)
C40 C45 1.41(2)
C40 C41 1.45(2)
C41 C42 1.33(2)
C41 H41 0.9300
C42 C43 1.325(19)
C42 H42 0.9300
C43 C44 1.46(2)
C43 H43 0.9300
C44 C45 1.39(2)
C44 H44 0.9300
C46 C47 1.39(2)
C46 C51 1.40(2)
C47 C48 1.48(2)
C47 H47 0.9300
C48 C49 1.36(2)
C48 H48 0.9300
C49 C50 1.32(2)
C49 H49 0.9300
C50 C51 1.41(2)
C50 H50 0.9300
C51 H51 0.9300
C52 C57 1.39(2)
C52 C53 1.408(19)
C53 C54 1.376(19)
C53 H53 0.9300
C54 C55 1.39(2)
C54 H54 0.9300
C55 C56 1.37(2)
C55 H55 0.9300
C56 C57 1.41(2)
C56 H56 0.9300
C57 H57 0.9300
C58 C63 1.342(19)
C58 C59 1.41(2)
C59 C60 1.40(2)
C59 H59 0.9300
C60 C61 1.28(2)
C60 H60 0.9300
C61 C62 1.35(3)
C61 H61 0.9300
C62 C63 1.40(3)
C62 H62 0.9300
C63 H63 0.9300
C64 H64A 0.9700
C64 H64B 0.9700

loop_
_geom_torsion_atom_site_label_1
_geom_torsion_atom_site_label_2
_geom_torsion_atom_site_label_3
_geom_torsion_atom_site_label_4
_geom_torsion
C45 Pt2 S1 C34 3.6(15)
N2 Pt2 S1 C34 -70.6(6)
P2 Pt2 S1 C34 122.4(4)
C11 Pt1 P1 C12 58.3(6)
N1 Pt1 P1 C12 7(3)
N3 Pt1 P1 C12 -120.8(6)
C11 Pt1 P1 C24 174.6(6)
N1 Pt1 P1 C24 123(3)
N3 Pt1 P1 C24 -4.4(6)
C11 Pt1 P1 C18 -67.5(6)
N1 Pt1 P1 C18 -119(3)
N3 Pt1 P1 C18 113.5(5)
C45 Pt2 P2 C58 64.4(7)
N2 Pt2 P2 C58 146.6(19)
S1 Pt2 P2 C58 -98.4(5)
C45 Pt2 P2 C52 -59.5(7)
N2 Pt2 P2 C52 22.8(19)
S1 Pt2 P2 C52 137.7(5)
C45 Pt2 P2 C46 -174.4(8)
N2 Pt2 P2 C46 -92.1(19)
S1 Pt2 P2 C46 22.9(7)
C11 Pt1 N1 C5 -1.4(10)
N3 Pt1 N1 C5 178.3(10)
P1 Pt1 N1 C5 51(4)
C11 Pt1 N1 C1 178.9(14)
N3 Pt1 N1 C1 -1.4(14)
P1 Pt1 N1 C1 -129(3)
C45 Pt2 N2 C35 171.9(15)
P2 Pt2 N2 C35 87(2)
S1 Pt2 N2 C35 -27.1(13)
C45 Pt2 N2 C39 4.2(12)
P2 Pt2 N2 C39 -80(2)
S1 Pt2 N2 C39 165.2(11)
C11 Pt1 N3 C30 -91(4)
N1 Pt1 N3 C30 -93.3(9)
P1 Pt1 N3 C30 81.5(8)
C11 Pt1 N3 C34 82(4)
N1 Pt1 N3 C34 80.0(9)
P1 Pt1 N3 C34 -105.2(9)
C5 N1 C1 C2 -2(3)
Pt1 N1 C1 C2 177.6(13)
N1 C1 C2 C3 1(3)
C1 C2 C3 C4 0(3)
C2 C3 C4 C5 -1(3)
C1 N1 C5 C6 -178.7(15)
Pt1 N1 C5 C6 1.5(16)
C1 N1 C5 C4 1(2)
Pt1 N1 C5 C4 -178.3(10)
C3 C4 C5 N1 0(2)
C3 C4 C5 C6 -179.9(16)
N1 C5 C6 C7 176.1(14)
C4 C5 C6 C7 -4(2)
N1 C5 C6 C11 -0.8(19)
C4 C5 C6 C11 179.0(13)
C5 C6 C7 C8 -177.9(16)
C11 C6 C7 C8 -1(2)
C6 C7 C8 C9 0(3)
C7 C8 C9 C10 0(2)
C8 C9 C10 C11 2(2)
C9 C10 C11 C6 -3(2)
C9 C10 C11 Pt1 177.2(11)
C7 C6 C11 C10 2.4(19)
C5 C6 C11 C10 179.5(13)
C7 C6 C11 Pt1 -177.5(11)
C5 C6 C11 Pt1 -0.4(16)
N1 Pt1 C11 C10 -179.0(14)
N3 Pt1 C11 C10 179(46)
P1 Pt1 C11 C10 6.2(14)
N1 Pt1 C11 C6 0.9(9)
N3 Pt1 C11 C6 -1(4)
P1 Pt1 C11 C6 -173.9(9)
C24 P1 C12 C13 93.1(12)
C18 P1 C12 C13 -14.1(13)
Pt1 P1 C12 C13 -143.6(10)
C24 P1 C12 C17 -79.1(10)
C18 P1 C12 C17 173.8(9)
Pt1 P1 C12 C17 44.3(11)
C17 C12 C13 C14 -3(2)
P1 C12 C13 C14 -175.5(12)
C12 C13 C14 C15 6(2)
C13 C14 C15 C16 -8(2)
C14 C15 C16 C17 7(2)
C15 C16 C17 C12 -4(2)
C13 C12 C17 C16 1.9(19)
P1 C12 C17 C16 175.1(11)
C12 P1 C18 C23 -123.2(11)
C24 P1 C18 C23 129.2(11)
Pt1 P1 C18 C23 4.5(12)
C12 P1 C18 C19 61.8(12)
C24 P1 C18 C19 -45.7(12)
Pt1 P1 C18 C19 -170.4(9)
C23 C18 C19 C20 2(2)
P1 C18 C19 C20 177.2(11)
C18 C19 C20 C21 0(2)
C19 C20 C21 C22 -2(2)
C20 C21 C22 C23 2(2)
C19 C18 C23 C22 -3(2)
P1 C18 C23 C22 -177.6(11)
C21 C22 C23 C18 1(2)
C12 P1 C24 C25 11.4(13)
C18 P1 C24 C25 123.7(12)
Pt1 P1 C24 C25 -110.8(11)
C12 P1 C24 C29 -166.1(10)
C18 P1 C24 C29 -53.8(11)
Pt1 P1 C24 C29 71.8(11)
C29 C24 C25 C26 -1.9(19)
P1 C24 C25 C26 -179.4(11)
C24 C25 C26 C27 1(2)
C25 C26 C27 C28 -1(2)
C26 C27 C28 C29 1(2)
C27 C28 C29 C24 -2(2)
C25 C24 C29 C28 2.3(19)
P1 C24 C29 C28 180.0(10)
C34 N3 C30 C31 0.5(17)
Pt1 N3 C30 C31 174.1(10)
N3 C30 C31 C32 -1.2(19)
C30 C31 C32 C33 2(2)
C31 C32 C33 C34 -1(2)
C32 C33 C34 N3 0.6(19)
C32 C33 C34 S1 -179.1(10)
C30 N3 C34 C33 -0.2(17)
Pt1 N3 C34 C33 -173.5(9)
C30 N3 C34 S1 179.6(8)
Pt1 N3 C34 S1 6.2(12)
Pt2 S1 C34 C33 9.1(12)
Pt2 S1 C34 N3 -170.6(8)
C39 N2 C35 C36 -3(2)
Pt2 N2 C35 C36 -170.7(12)
N2 C35 C36 C37 0(2)
C35 C36 C37 C38 4(2)
C36 C37 C38 C39 -4(2)
C35 N2 C39 C38 3(2)
Pt2 N2 C39 C38 171.6(11)
C35 N2 C39 C40 -176.0(14)
Pt2 N2 C39 C40 -7.1(18)
C37 C38 C39 N2 1(2)
C37 C38 C39 C40 179.3(16)
N2 C39 C40 C45 7(2)
C38 C39 C40 C45 -171.8(15)
N2 C39 C40 C41 -167.0(15)
C38 C39 C40 C41 14(3)
C45 C40 C41 C42 -2(2)
C39 C40 C41 C42 170.9(15)
C40 C41 C42 C43 7(2)
C41 C42 C43 C44 -6(2)
C42 C43 C44 C45 0(2)
C43 C44 C45 C40 4(2)
C43 C44 C45 Pt2 -168.2(12)
C41 C40 C45 C44 -3(2)
C39 C40 C45 C44 -176.4(14)
C41 C40 C45 Pt2 170.5(12)
C39 C40 C45 Pt2 -3.2(18)
N2 Pt2 C45 C44 171.7(17)
P2 Pt2 C45 C44 -22.7(16)
S1 Pt2 C45 C44 95(2)
N2 Pt2 C45 C40 -0.3(12)
P2 Pt2 C45 C40 165.3(11)
S1 Pt2 C45 C40 -77(2)
C58 P2 C46 C47 -5.0(17)
C52 P2 C46 C47 104.6(16)
Pt2 P2 C46 C47 -131.7(14)
C58 P2 C46 C51 -179.8(13)
C52 P2 C46 C51 -70.2(15)
Pt2 P2 C46 C51 53.5(15)
C51 C46 C47 C48 -3(3)
P2 C46 C47 C48 -177.0(13)
C46 C47 C48 C49 -2(3)
C47 C48 C49 C50 1(3)
C48 C49 C50 C51 3(3)
C47 C46 C51 C50 7(3)
P2 C46 C51 C50 -178.2(13)
C49 C50 C51 C46 -7(3)
C58 P2 C52 C57 -98.2(12)
C46 P2 C52 C57 152.2(12)
Pt2 P2 C52 C57 30.6(13)
C58 P2 C52 C53 81.5(12)
C46 P2 C52 C53 -28.1(13)
Pt2 P2 C52 C53 -149.7(10)
C57 C52 C53 C54 2(2)
P2 C52 C53 C54 -177.3(12)
C52 C53 C54 C55 -2(2)
C53 C54 C55 C56 0(3)
C54 C55 C56 C57 1(3)
C53 C52 C57 C56 -2(2)
P2 C52 C57 C56 178.1(12)
C55 C56 C57 C52 0(2)
C52 P2 C58 C63 -28.0(17)
C46 P2 C58 C63 78.0(16)
Pt2 P2 C58 C63 -156.9(14)
C52 P2 C58 C59 157.2(12)
C46 P2 C58 C59 -96.8(13)
Pt2 P2 C58 C59 28.3(13)
C63 C58 C59 C60 4(2)
P2 C58 C59 C60 179.4(12)
C58 C59 C60 C61 -2(3)
C59 C60 C61 C62 6(4)
C60 C61 C62 C63 -12(4)
C59 C58 C63 C62 -11(3)
P2 C58 C63 C62 174.1(17)
C61 C62 C63 C58 15(4)
